data_7007211
loop_
_publ_author_name
'Shi, Weifeng'
'Shafaei-Fallah, Maryam'
'Anson, Christopher E.'
'Rothenberger, Alexander'

_publ_section_title
;
 Polymeric arrangements of P-Se anions and a first insight into their
 reactivity.
;
_journal_issue 24
_journal_name_full 'Dalton transactions (Cambridge, England : 2003)'
_journal_page_first 2979
_journal_page_last 2983
_journal_paper_doi 10.1039/b601704e
_journal_year 2006
_chemical_formula_sum 'C28 H42 O4 P2 Rb2 Se6'
_chemical_formula_weight 1149.26
_chemical_name_systematic
;
?
;
_space_group_IT_number 15
_symmetry_cell_setting monoclinic
_symmetry_space_group_name_Hall '-C 2yc'
_symmetry_space_group_name_H-M 'C 1 2/c 1'
_atom_sites_solution_hydrogens geom
_atom_sites_solution_primary direct
_atom_sites_solution_secondary difmap
_audit_creation_method SHELXL-97
_cell_angle_alpha 90.00
_cell_angle_beta 112.154(6)
_cell_angle_gamma 90.00
_cell_formula_units_Z 4
_cell_length_a 14.0598(12)
_cell_length_b 23.1403(15)
_cell_length_c 13.4145(10)
_cell_measurement_reflns_used 9262
_cell_measurement_temperature 173(2)
_cell_measurement_theta_max 54.13
_cell_measurement_theta_min 3.4
_cell_volume 4042.2(6)
_computing_cell_refinement 'stoe x-area'
_computing_data_collection 'stoe x-area'
_computing_data_reduction 'stoe x-area'
_computing_molecular_graphics 'SHELXL-97 (Sheldrick, 1997)'
_computing_publication_material 'SHELXL-97 (Sheldrick, 1997)'
_computing_structure_refinement 'SHELXL-97 (Sheldrick, 1997)'
_computing_structure_solution 'SHELXS-97 (Sheldrick, 1990)'
_diffrn_ambient_temperature 173(2)
_diffrn_detector_area_resol_mean 6.67
_diffrn_measured_fraction_theta_full 0.997
_diffrn_measured_fraction_theta_max 0.992
_diffrn_measurement_device_type 'stoe ipds2'
_diffrn_measurement_method rotation
_diffrn_radiation_monochromator graphite
_diffrn_radiation_source 'fine-focus sealed tube'
_diffrn_radiation_type MoK\a
_diffrn_radiation_wavelength 0.71073
_diffrn_reflns_av_R_equivalents 0.0609
_diffrn_reflns_av_sigmaI/netI 0.0622
_diffrn_reflns_limit_h_max 17
_diffrn_reflns_limit_h_min -15
_diffrn_reflns_limit_k_max 29
_diffrn_reflns_limit_k_min -29
_diffrn_reflns_limit_l_max 17
_diffrn_reflns_limit_l_min -17
_diffrn_reflns_number 13034
_diffrn_reflns_theta_full 25.00
_diffrn_reflns_theta_max 27.08
_diffrn_reflns_theta_min 1.76
_exptl_absorpt_coefficient_mu 7.932
_exptl_absorpt_correction_T_max 0.6475
_exptl_absorpt_correction_T_min 0.3634
_exptl_absorpt_correction_type numerical
_exptl_absorpt_process_details 'stoe X-red'
_exptl_crystal_colour colourless
_exptl_crystal_density_diffrn 1.888
_exptl_crystal_density_method 'not measured'
_exptl_crystal_description block
_exptl_crystal_F_000 2200
_exptl_crystal_size_max 0.16
_exptl_crystal_size_mid 0.15
_exptl_crystal_size_min 0.06
_refine_diff_density_max 0.668
_refine_diff_density_min -0.638
_refine_diff_density_rms 0.112
_refine_ls_extinction_method none
_refine_ls_goodness_of_fit_ref 1.015
_refine_ls_hydrogen_treatment constr
_refine_ls_matrix_type full
_refine_ls_number_parameters 154
_refine_ls_number_reflns 4419
_refine_ls_number_restraints 30
_refine_ls_restrained_S_all 1.020
_refine_ls_R_factor_all 0.0917
_refine_ls_R_factor_gt 0.0497
_refine_ls_shift/su_max 0.000
_refine_ls_shift/su_mean 0.000
_refine_ls_structure_factor_coef Fsqd
_refine_ls_weighting_details 'calc w=1/[\s^2^(Fo^2^)+(0.0548P)^2^+0.0000P] where P=(Fo^2^+2Fc^2^)/3'
_refine_ls_weighting_scheme calc
_refine_ls_wR_factor_gt 0.1082
_refine_ls_wR_factor_ref 0.1209
_reflns_number_gt 2760
_reflns_number_total 4419
_reflns_threshold_expression >2sigma(I)
_cod_data_source_file b601704e.txt
_cod_data_source_block 4
_cod_original_cell_volume 4042.2(5)
_cod_original_sg_symbol_H-M C2/c
_cod_database_code 7007211

loop_
_symmetry_equiv_pos_as_xyz
'x, y, z'
'-x, y, -z+1/2'
'x+1/2, y+1/2, z'
'-x+1/2, y+1/2, -z+1/2'
'-x, -y, -z'
'x, -y, z-1/2'
'-x+1/2, -y+1/2, -z'
'x+1/2, -y+1/2, z-1/2'

loop_
_atom_site_label
_atom_site_type_symbol
_atom_site_fract_x
_atom_site_fract_y
_atom_site_fract_z
_atom_site_U_iso_or_equiv
_atom_site_adp_type
_atom_site_occupancy
_atom_site_symmetry_multiplicity
_atom_site_calc_flag
_atom_site_refinement_flags
_atom_site_disorder_assembly
_atom_site_disorder_group
P1 P 0.39552(14) 0.37794(7) 0.37381(14) 0.0472(4) Uani 1 1 d . . .
Rb1 Rb 0.36975(6) 0.47512(3) 0.03690(6) 0.0575(2) Uani 1 1 d . . .
Se1 Se 0.35556(7) 0.45841(3) 0.29191(6) 0.0590(2) Uani 1 1 d . . .
Se2 Se 0.46138(7) 0.37891(3) 0.54580(6) 0.0600(2) Uani 1 1 d . . .
Se3 Se 0.52524(6) 0.33066(3) 0.34399(6) 0.05107(19) Uani 1 1 d . . .
C1 C 0.2896(6) 0.3263(3) 0.3256(6) 0.0571(18) Uani 1 1 d . . .
C2 C 0.2913(8) 0.2767(4) 0.3842(8) 0.078(3) Uani 1 1 d . . .
H2 H 0.3472 0.2694 0.4501 0.094 Uiso 1 1 calc R . .
C3 C 0.2096(11) 0.2375(5) 0.3451(11) 0.100(4) Uani 1 1 d . . .
H3 H 0.2103 0.2037 0.3857 0.120 Uiso 1 1 calc R . .
C4 C 0.1339(10) 0.2460(7) 0.2555(14) 0.115(5) Uani 1 1 d . . .
H4 H 0.0817 0.2175 0.2297 0.138 Uiso 1 1 calc R . .
C5 C 0.1266(9) 0.2947(6) 0.1969(13) 0.126(5) Uani 1 1 d . . .
H5 H 0.0682 0.3014 0.1330 0.151 Uiso 1 1 calc R . .
C6 C 0.2080(7) 0.3357(4) 0.2327(9) 0.091(3) Uani 1 1 d . . .
H6 H 0.2052 0.3696 0.1916 0.109 Uiso 1 1 calc R . .
O1 O 0.2277(12) 0.3950(6) -0.0831(12) 0.090(3) Uiso 0.50 1 d PD A 1
C7 C 0.174(2) 0.3722(10) -0.034(2) 0.131(7) Uiso 0.50 1 d PD A 1
H7A H 0.1053 0.3909 -0.0600 0.158 Uiso 0.50 1 calc PR A 1
H7B H 0.2075 0.3797 0.0438 0.158 Uiso 0.50 1 calc PR A 1
C8 C 0.161(2) 0.3137(10) -0.051(2) 0.134(7) Uiso 0.50 1 d PD A 1
H8A H 0.1942 0.2926 0.0173 0.161 Uiso 0.50 1 calc PR A 1
H8B H 0.0875 0.3037 -0.0822 0.161 Uiso 0.50 1 calc PR A 1
C9 C 0.2069(19) 0.2996(8) -0.1213(19) 0.103(5) Uiso 0.50 1 d PD A 1
H9A H 0.1564 0.2817 -0.1869 0.124 Uiso 0.50 1 calc PR A 1
H9B H 0.2635 0.2719 -0.0875 0.124 Uiso 0.50 1 calc PR A 1
C10 C 0.246(2) 0.3516(9) -0.148(2) 0.124(6) Uiso 0.50 1 d PD A 1
H10A H 0.3200 0.3480 -0.1323 0.148 Uiso 0.50 1 calc PR A 1
H10B H 0.2096 0.3608 -0.2250 0.148 Uiso 0.50 1 calc PR A 1
O1A O 0.1988(12) 0.4038(6) -0.1234(11) 0.090(3) Uiso 0.50 1 d PD A 2
C7A C 0.125(2) 0.3866(10) -0.091(2) 0.131(7) Uiso 0.50 1 d PD A 2
H7A1 H 0.0645 0.4119 -0.1231 0.158 Uiso 0.50 1 calc PR A 2
H7A2 H 0.1495 0.3898 -0.0119 0.158 Uiso 0.50 1 calc PR A 2
C8A C 0.097(2) 0.3288(10) -0.122(2) 0.134(7) Uiso 0.50 1 d PD A 2
H8A1 H 0.1085 0.3043 -0.0584 0.161 Uiso 0.50 1 calc PR A 2
H8A2 H 0.0241 0.3264 -0.1706 0.161 Uiso 0.50 1 calc PR A 2
C9A C 0.1583(19) 0.3118(8) -0.1738(19) 0.103(5) Uiso 0.50 1 d PD A 2
H9A1 H 0.1198 0.2875 -0.2369 0.124 Uiso 0.50 1 calc PR A 2
H9A2 H 0.2179 0.2896 -0.1251 0.124 Uiso 0.50 1 calc PR A 2
C10A C 0.1913(6) 0.3654(3) -0.2070(6) 0.124(6) Uiso 0.50 1 d PD A 2
H10C H 0.2585 0.3607 -0.2141 0.148 Uiso 0.50 1 calc PR A 2
H10D H 0.1402 0.3791 -0.2765 0.148 Uiso 0.50 1 calc PR A 2
O2 O 0.1719(6) 0.5205(3) 0.0060(6) 0.130(3) Uani 1 1 d D A .
C11 C 0.1113(6) 0.5369(3) -0.0966(6) 0.175(7) Uiso 1 1 d D A .
H11A H 0.0550 0.5087 -0.1279 0.210 Uiso 1 1 calc R . .
H11B H 0.1527 0.5377 -0.1421 0.210 Uiso 1 1 calc R . .
C12 C 0.0708(19) 0.5911(8) -0.0945(17) 0.228(10) Uiso 1 1 d D . .
H12A H 0.0869 0.6176 -0.1440 0.273 Uiso 1 1 calc R A .
H12B H -0.0048 0.5888 -0.1171 0.273 Uiso 1 1 calc R . .
C13 C 0.1135(18) 0.6104(8) 0.0069(16) 0.210(9) Uiso 1 1 d D A .
H13A H 0.0596 0.6233 0.0326 0.252 Uiso 1 1 calc R . .
H13B H 0.1595 0.6435 0.0109 0.252 Uiso 1 1 calc R . .
C14 C 0.1720(12) 0.5627(6) 0.0731(11) 0.141(5) Uiso 1 1 d D A .
H14A H 0.2431 0.5750 0.1160 0.169 Uiso 1 1 calc R . .
H14B H 0.1396 0.5494 0.1231 0.169 Uiso 1 1 calc R . .

loop_
_atom_site_aniso_label
_atom_site_aniso_U_11
_atom_site_aniso_U_22
_atom_site_aniso_U_33
_atom_site_aniso_U_23
_atom_site_aniso_U_13
_atom_site_aniso_U_12
P1 0.0503(10) 0.0430(9) 0.0518(9) 0.0023(8) 0.0233(8) 0.0006(8)
Rb1 0.0603(4) 0.0557(4) 0.0625(4) 0.0108(3) 0.0299(3) 0.0052(3)
Se1 0.0800(6) 0.0499(4) 0.0544(4) 0.0088(3) 0.0339(4) 0.0163(4)
Se2 0.0728(5) 0.0570(4) 0.0484(4) 0.0066(3) 0.0209(4) -0.0031(4)
Se3 0.0483(4) 0.0456(4) 0.0631(4) 0.0070(3) 0.0254(3) 0.0048(3)
C1 0.052(4) 0.058(4) 0.069(5) -0.016(4) 0.032(4) -0.001(3)
C2 0.094(7) 0.076(6) 0.085(6) -0.021(5) 0.057(5) -0.035(5)
C3 0.128(10) 0.089(7) 0.120(9) -0.042(7) 0.089(9) -0.057(7)
C4 0.071(8) 0.124(11) 0.172(14) -0.078(11) 0.073(9) -0.045(8)
C5 0.060(7) 0.109(10) 0.183(14) -0.056(10) 0.016(8) 0.002(7)
C6 0.060(6) 0.073(6) 0.121(8) -0.016(6) 0.013(6) -0.003(5)
O2 0.130(7) 0.147(7) 0.102(5) 0.034(5) 0.031(5) 0.069(6)

loop_
_atom_type_symbol
_atom_type_description
_atom_type_scat_dispersion_real
_atom_type_scat_dispersion_imag
_atom_type_scat_source
C C 0.0033 0.0016 'International Tables Vol C Tables 4.2.6.8 and 6.1.1.4'
H H 0.0000 0.0000 'International Tables Vol C Tables 4.2.6.8 and 6.1.1.4'
O O 0.0106 0.0060 'International Tables Vol C Tables 4.2.6.8 and 6.1.1.4'
Se Se -0.0929 2.2259 'International Tables Vol C Tables 4.2.6.8 and 6.1.1.4'
P P 0.1023 0.0942 'International Tables Vol C Tables 4.2.6.8 and 6.1.1.4'
Rb Rb -0.9393 2.9676 'International Tables Vol C Tables 4.2.6.8 and 6.1.1.4'

loop_
_geom_angle_atom_site_label_1
_geom_angle_atom_site_label_2
_geom_angle_atom_site_label_3
_geom_angle
_geom_angle_site_symmetry_1
_geom_angle_site_symmetry_3
_geom_angle_publ_flag
C1 P1 Se1 111.6(3) . . ?
C1 P1 Se2 110.6(3) . . ?
Se1 P1 Se2 118.08(9) . . ?
C1 P1 Se3 102.9(2) . . ?
Se1 P1 Se3 113.65(8) . . ?
Se2 P1 Se3 98.30(8) . . ?
C1 P1 Rb1 174.3(2) . 2_655 ?
Se1 P1 Rb1 70.92(5) . 2_655 ?
Se2 P1 Rb1 71.45(5) . 2_655 ?
Se3 P1 Rb1 71.51(5) . 2_655 ?
O1 Rb1 O2 73.2(4) . . ?
O1 Rb1 O1A 10.0(4) . . ?
O2 Rb1 O1A 68.2(3) . . ?
O1 Rb1 C7 19.6(4) . . ?
O2 Rb1 C7 65.5(5) . . ?
O1A Rb1 C7 26.3(5) . . ?
O1 Rb1 Se1 101.5(3) . . ?
O2 Rb1 Se1 76.85(15) . . ?
O1A Rb1 Se1 108.0(3) . . ?
C7 Rb1 Se1 82.1(4) . . ?
O1 Rb1 Se1 88.6(3) . 6_565 ?
O2 Rb1 Se1 89.69(15) . 6_565 ?
O1A Rb1 Se1 80.1(3) . 6_565 ?
C7 Rb1 Se1 106.1(5) . 6_565 ?
Se1 Rb1 Se1 159.82(3) . 6_565 ?
O1 Rb1 Se2 145.3(3) . 6_565 ?
O2 Rb1 Se2 88.66(16) . 6_565 ?
O1A Rb1 Se2 135.3(3) . 6_565 ?
C7 Rb1 Se2 152.2(5) . 6_565 ?
Se1 Rb1 Se2 102.79(3) . 6_565 ?
Se1 Rb1 Se2 61.369(19) 6_565 6_565 ?
O1 Rb1 C14 91.8(4) . . ?
O2 Rb1 C14 19.5(3) . . ?
O1A Rb1 C14 87.5(3) . . ?
C7 Rb1 C14 81.5(5) . . ?
Se1 Rb1 C14 66.6(2) . . ?
Se1 Rb1 C14 95.9(2) 6_565 . ?
Se2 Rb1 C14 75.7(3) 6_565 . ?
O1 Rb1 C11 67.2(3) . . ?
O2 Rb1 C11 19.42(5) . . ?
O1A Rb1 C11 59.6(3) . . ?
C7 Rb1 C11 66.4(5) . . ?
Se1 Rb1 C11 96.20(12) . . ?
Se1 Rb1 C11 71.46(12) 6_565 . ?
Se2 Rb1 C11 85.80(13) 6_565 . ?
C14 Rb1 C11 34.9(2) . . ?
O1 Rb1 Se1 130.6(3) . 2_655 ?
O2 Rb1 Se1 149.56(16) . 2_655 ?
O1A Rb1 Se1 138.2(3) . 2_655 ?
C7 Rb1 Se1 129.1(5) . 2_655 ?
Se1 Rb1 Se1 79.26(3) . 2_655 ?
Se1 Rb1 Se1 107.46(2) 6_565 2_655 ?
Se2 Rb1 Se1 78.49(2) 6_565 2_655 ?
C14 Rb1 Se1 130.6(2) . 2_655 ?
C11 Rb1 Se1 162.14(13) . 2_655 ?
O1 Rb1 Se2 80.0(3) . 2_655 ?
O2 Rb1 Se2 150.99(16) . 2_655 ?
O1A Rb1 Se2 83.5(3) . 2_655 ?
C7 Rb1 Se2 92.1(4) . 2_655 ?
Se1 Rb1 Se2 120.05(3) . 2_655 ?
Se1 Rb1 Se2 78.66(2) 6_565 2_655 ?
Se2 Rb1 Se2 108.12(2) 6_565 2_655 ?
C14 Rb1 Se2 170.2(2) . 2_655 ?
C11 Rb1 Se2 135.42(12) . 2_655 ?
Se1 Rb1 Se2 59.14(2) 2_655 2_655 ?
O1 Rb1 Se3 74.5(3) . 2_655 ?
O2 Rb1 Se3 126.45(16) . 2_655 ?
O1A Rb1 Se3 84.1(3) . 2_655 ?
C7 Rb1 Se3 69.7(5) . 2_655 ?
Se1 Rb1 Se3 69.30(2) . 2_655 ?
Se1 Rb1 Se3 130.69(3) 6_565 2_655 ?
Se2 Rb1 Se3 137.89(3) 6_565 2_655 ?
C14 Rb1 Se3 129.8(2) . 2_655 ?
C11 Rb1 Se3 135.23(13) . 2_655 ?
Se1 Rb1 Se3 59.454(19) 2_655 2_655 ?
Se2 Rb1 Se3 53.227(19) 2_655 2_655 ?
P1 Se1 Rb1 119.80(5) . . ?
P1 Se1 Rb1 89.40(5) . 6_566 ?
Rb1 Se1 Rb1 147.56(2) . 6_566 ?
P1 Se1 Rb1 76.11(6) . 2_655 ?
Rb1 Se1 Rb1 99.41(3) . 2_655 ?
Rb1 Se1 Rb1 72.54(2) 6_566 2_655 ?
P1 Se2 Rb1 88.29(5) . 6_566 ?
P1 Se2 Rb1 75.50(5) . 2_655 ?
Rb1 Se2 Rb1 71.88(2) 6_566 2_655 ?
P1 Se3 Se3 104.47(6) . 2_655 ?
P1 Se3 Rb1 73.24(5) . 2_655 ?
Se3 Se3 Rb1 111.576(19) 2_655 2_655 ?
C6 C1 C2 118.8(8) . . ?
C6 C1 P1 121.0(7) . . ?
C2 C1 P1 120.2(7) . . ?
C1 C2 C3 119.2(11) . . ?
C4 C3 C2 121.6(12) . . ?
C3 C4 C5 121.7(12) . . ?
C4 C5 C6 118.9(13) . . ?
C1 C6 C5 119.8(11) . . ?
C7 O1 C10 107.2(13) . . ?
C7 O1 Rb1 114.6(15) . . ?
C10 O1 Rb1 125.5(13) . . ?
O1 C7 C8 112.5(16) . . ?
O1 C7 Rb1 45.8(12) . . ?
C8 C7 Rb1 139(2) . . ?
C9 C8 C7 106.7(17) . . ?
C8 C9 C10 107.1(15) . . ?
O1 C10 C9 106.0(14) . . ?
C7A O1A C10A 103.8(12) . . ?
C7A O1A Rb1 116.1(13) . . ?
C10A O1A Rb1 135.3(9) . . ?
O1A C7A C8A 110.7(16) . . ?
C9A C8A C7A 105.6(17) . . ?
C8A C9A C10A 104.2(15) . . ?
O1A C10A C9A 103.4(10) . . ?
C14 O2 C11 108.6(7) . . ?
C14 O2 Rb1 114.8(8) . . ?
C11 O2 Rb1 116.78(15) . . ?
O2 C11 C12 109.7(10) . . ?
O2 C11 Rb1 43.81(12) . . ?
C12 C11 Rb1 133.0(11) . . ?
C13 C12 C11 107.0(15) . . ?
C12 C13 C14 107.5(15) . . ?
O2 C14 C13 106.7(11) . . ?
O2 C14 Rb1 45.7(6) . . ?
C13 C14 Rb1 128.8(12) . . ?

loop_
_geom_bond_atom_site_label_1
_geom_bond_atom_site_label_2
_geom_bond_distance
_geom_bond_site_symmetry_2
_geom_bond_publ_flag
P1 C1 1.826(8) . ?
P1 Se1 2.1271(19) . ?
P1 Se2 2.1376(19) . ?
P1 Se3 2.2876(19) . ?
P1 Rb1 3.795(2) 2_655 ?
Rb1 O1 2.755(14) . ?
Rb1 O2 2.854(7) . ?
Rb1 O1A 3.037(13) . ?
Rb1 C7 3.49(3) . ?
Rb1 Se1 3.5223(10) . ?
Rb1 Se1 3.5654(10) 6_565 ?
Rb1 Se2 3.6010(11) 6_565 ?
Rb1 C14 3.619(15) . ?
Rb1 C11 3.681(7) . ?
Rb1 Se1 3.6944(12) 2_655 ?
Rb1 Se2 3.7162(11) 2_655 ?
Rb1 Se3 3.7587(10) 2_655 ?
Se1 Rb1 3.5653(10) 6_566 ?
Se1 Rb1 3.6944(12) 2_655 ?
Se2 Rb1 3.6010(11) 6_566 ?
Se2 Rb1 3.7161(11) 2_655 ?
Se3 Se3 2.3480(15) 2_655 ?
Se3 Rb1 3.7586(10) 2_655 ?
C1 C6 1.356(12) . ?
C1 C2 1.387(12) . ?
C2 C3 1.401(14) . ?
C3 C4 1.286(18) . ?
C4 C5 1.355(19) . ?
C5 C6 1.423(16) . ?
O1 C7 1.287(15) . ?
O1 C10 1.411(16) . ?
C7 C8 1.373(19) . ?
C8 C9 1.359(19) . ?
C9 C10 1.419(18) . ?
O1A C7A 1.323(15) . ?
O1A C10A 1.403(13) . ?
C7A C8A 1.411(19) . ?
C8A C9A 1.347(19) . ?
C9A C10A 1.453(17) . ?
O2 C14 1.328(13) . ?
O2 C11 1.3706 . ?
C11 C12 1.382(17) . ?
C12 C13 1.340(18) . ?
C13 C14 1.460(17) . ?
